data_2234171
loop_
_publ_author_name
'Jouini, Raja'
'Zid, Mohamed Faouzi'
'Driss, Ahmed'

_publ_section_title
;
 Disodium tris(dioxidomolybdenum) bis(diarsenate)
;
_journal_coeditor_code FJ2524
_journal_issue 4
_journal_name_full 'Acta Crystallographica Section E'
_journal_page_first i24
_journal_paper_doi 10.1107/S1600536812010069
_journal_volume 68
_journal_year 2012
_chemical_formula_iupac 'Na2 (Mo O2)3 (As2 O7)2'
_chemical_formula_moiety 'As4 Mo3 Na2 O20'
_chemical_formula_sum 'As4 Mo3 Na2 O20'
_chemical_formula_weight 953.48
_chemical_name_systematic
;
Disodium tris(dioxidomolybdenum) bis(diarsenate)
;
_space_group_IT_number 14
_symmetry_cell_setting monoclinic
_symmetry_space_group_name_Hall '-P 2ybc'
_symmetry_space_group_name_H-M 'P 1 21/c 1'
_atom_sites_solution_primary direct
_atom_sites_solution_secondary difmap
_audit_creation_method SHELXL-97
_cell_angle_alpha 90.00
_cell_angle_beta 94.51(2)
_cell_angle_gamma 90.00
_cell_formula_units_Z 4
_cell_length_a 14.571(3)
_cell_length_b 12.580(2)
_cell_length_c 9.258(2)
_cell_measurement_reflns_used 25
_cell_measurement_temperature 298(2)
_cell_measurement_theta_max 15
_cell_measurement_theta_min 10
_cell_volume 1691.8(6)
_computing_cell_refinement 'CAD-4 EXPRESS (Duisenberg, 1992; Mac\'i\<cek & Yordanov, 1992)'
_computing_data_collection 'CAD-4 EXPRESS (Duisenberg, 1992; Mac\'i\<cek & Yordanov, 1992)'
_computing_data_reduction 'XCAD4 (Harms & Wocadlo, 1995)'
_computing_molecular_graphics 'DIAMOND (Brandenburg, 1998)'
_computing_publication_material 'WinGX (Farrugia, 1999)'
_computing_structure_refinement 'SHELXL97 (Sheldrick, 2008)'
_computing_structure_solution 'SHELXS97 (Sheldrick, 2008)'
_diffrn_ambient_temperature 298(2)
_diffrn_measured_fraction_theta_full 0.999
_diffrn_measured_fraction_theta_max 0.999
_diffrn_measurement_device_type 'Enraf--Nonius CAD-4'
_diffrn_measurement_method \w/2\q
_diffrn_radiation_monochromator graphite
_diffrn_radiation_source 'fine-focus sealed tube'
_diffrn_radiation_type MoK\a
_diffrn_radiation_wavelength 0.71073
_diffrn_reflns_av_R_equivalents 0.0220
_diffrn_reflns_av_sigmaI/netI 0.0318
_diffrn_reflns_limit_h_max 18
_diffrn_reflns_limit_h_min -18
_diffrn_reflns_limit_k_max 16
_diffrn_reflns_limit_k_min -1
_diffrn_reflns_limit_l_max 1
_diffrn_reflns_limit_l_min -11
_diffrn_reflns_number 4271
_diffrn_reflns_theta_full 26.97
_diffrn_reflns_theta_max 26.97
_diffrn_reflns_theta_min 2.14
_diffrn_standards_decay_% 1.1
_diffrn_standards_interval_time 120
_diffrn_standards_number 2
_exptl_absorpt_coefficient_mu 10.110
_exptl_absorpt_correction_T_max 0.246
_exptl_absorpt_correction_T_min 0.133
_exptl_absorpt_correction_type psi-scan
_exptl_absorpt_process_details '(North <i>et al.</i>, 1968)'
_exptl_crystal_colour yellow
_exptl_crystal_density_diffrn 3.743
_exptl_crystal_density_method 'not measured'
_exptl_crystal_description prism
_exptl_crystal_F_000 1760
_exptl_crystal_size_max 0.26
_exptl_crystal_size_mid 0.18
_exptl_crystal_size_min 0.14
_refine_diff_density_max 0.976
_refine_diff_density_min -0.751
_refine_ls_extinction_coef 0.00106(6)
_refine_ls_extinction_expression Fc^*^=kFc[1+0.001xFc^2^\l^3^/sin(2\q)]^-1/4^
_refine_ls_extinction_method 'SHELXL97 (Sheldrick, 2008)'
_refine_ls_goodness_of_fit_ref 1.063
_refine_ls_matrix_type full
_refine_ls_number_parameters 273
_refine_ls_number_reflns 3676
_refine_ls_number_restraints 2
_refine_ls_restrained_S_all 1.063
_refine_ls_R_factor_all 0.0350
_refine_ls_R_factor_gt 0.0252
_refine_ls_shift/su_max 0.001
_refine_ls_shift/su_mean 0.000
_refine_ls_structure_factor_coef Fsqd
_refine_ls_weighting_details 'calc w=1/[\s^2^(Fo^2^)+(0.0188P)^2^+7.7370P] where P=(Fo^2^+2Fc^2^)/3'
_refine_ls_weighting_scheme calc
_refine_ls_wR_factor_gt 0.0566
_refine_ls_wR_factor_ref 0.0596
_reflns_number_gt 3128
_reflns_number_total 3676
_reflns_threshold_expression I>2\s(I)
_cod_data_source_file fj2524.cif
_cod_data_source_block I
_cod_original_cell_volume 1691.9(6)
_cod_original_sg_symbol_H-M 'P 21/c'
_cod_database_code 2234171
_cod_database_fobs_code 2234171

loop_
_symmetry_equiv_pos_as_xyz
'x, y, z'
'-x, y+1/2, -z+1/2'
'-x, -y, -z'
'x, -y-1/2, z-1/2'

loop_
_atom_site_type_symbol
_atom_site_label
_atom_site_fract_x
_atom_site_fract_y
_atom_site_fract_z
_atom_site_U_iso_or_equiv
_atom_site_adp_type
_atom_site_calc_flag
_atom_site_refinement_flags
_atom_site_occupancy
_atom_site_symmetry_multiplicity
Mo Mo1 0.31869(3) 0.06243(4) 0.05295(4) 0.01284(10) Uani d . 1 1
Mo Mo2 0.02062(3) 0.37400(3) 0.26296(5) 0.01470(11) Uani d . 1 1
Mo Mo3 0.70516(3) 0.12821(3) 0.42003(4) 0.00864(10) Uani d . 1 1
As As1 0.53859(3) 0.00042(4) 0.20483(5) 0.00852(11) Uani d . 1 1
As As2 0.60470(3) 0.33825(4) 0.24714(5) 0.00885(11) Uani d . 1 1
As As3 0.00777(3) 0.62745(4) 0.12380(6) 0.01163(11) Uani d . 1 1
As As4 0.81642(3) 0.53068(4) 0.18604(5) 0.00924(11) Uani d . 1 1
Na Na1 0.4171(2) 0.1428(2) 0.4537(3) 0.0381(7) Uani d . 1 1
Na Na2 0.13444(18) 0.8679(2) 0.9496(3) 0.0343(6) Uani d . 1 1
O O1 0.6093(2) 0.0020(3) 0.3549(4) 0.0129(7) Uani d . 1 1
O O2 0.5933(2) 0.0231(3) 0.0556(4) 0.0146(7) Uani d . 1 1
O O3 0.7475(2) 0.6100(3) 0.2769(4) 0.0150(7) Uani d . 1 1
O O4 0.1230(3) 0.3287(3) 0.2208(5) 0.0291(10) Uani d . 1 1
O O5 0.5893(2) 0.3594(3) 0.0702(4) 0.0163(7) Uani d . 1 1
O O6 0.7499(3) 0.4947(3) 0.0395(4) 0.0189(8) Uani d . 1 1
O O7 0.3449(3) 0.1862(3) 0.9950(4) 0.0276(9) Uani d . 1 1
O O8 0.7566(3) 0.2271(3) 0.5219(4) 0.0225(8) Uani d . 1 1
O O9 0.6874(2) 0.4098(3) 0.3346(4) 0.0136(7) Uani d . 1 1
O O10 0.8787(2) 0.4405(3) 0.2789(4) 0.0161(7) Uani d . 1 1
O O11 0.4431(2) 0.0715(3) 0.2150(4) 0.0125(7) Uani d . 1 1
O O12 0.0325(3) 0.3820(4) 0.4454(5) 0.0425(12) Uani d . 1 1
O O13 0.2237(3) 0.0292(4) 0.9471(4) 0.0259(9) Uani d . 1 1
O O14 0.8884(2) 0.6242(3) 0.1131(4) 0.0149(7) Uani d . 1 1
O O15 0.7762(2) 0.1145(3) 0.2859(4) 0.0222(9) Uani d . 1 1
O O16 0.5032(2) 0.8672(3) 0.1910(4) 0.0123(7) Uani d . 1 1
O O17 0.6118(2) 0.2098(3) 0.2942(4) 0.0147(7) Uani d . 1 1
O O18 0.0423(3) 0.7296(3) 0.2295(5) 0.0366(12) Uani d . 1 1
O O19 0.0424(7) 0.6173(10) 0.9610(11) 0.0191(19) Uani d P 0.612(17) 1
O O191 0.0395(12) 0.6633(14) 0.9569(19) 0.0191(19) Uani d P 0.388(17) 1
O O20 0.0489(4) 0.5281(5) 0.2364(9) 0.0181(15) Uani d P 0.703(12) 1
O O201 0.0481(10) 0.5117(13) 0.164(2) 0.0181(15) Uani d P 0.298(12) 1

loop_
_atom_site_aniso_label
_atom_site_aniso_U_11
_atom_site_aniso_U_22
_atom_site_aniso_U_33
_atom_site_aniso_U_12
_atom_site_aniso_U_13
_atom_site_aniso_U_23
Mo1 0.00827(19) 0.0211(2) 0.0093(2) 0.00355(16) 0.00231(15) 0.00338(16)
Mo2 0.0095(2) 0.0139(2) 0.0205(2) -0.00034(16) 0.00001(17) 0.00670(17)
Mo3 0.00620(19) 0.0103(2) 0.0094(2) 0.00053(15) 0.00019(14) 0.00045(15)
As1 0.0061(2) 0.0123(2) 0.0073(2) -0.00051(17) 0.00123(17) -0.00062(17)
As2 0.0072(2) 0.0101(2) 0.0095(2) 0.00085(17) 0.00259(17) 0.00266(18)
As3 0.0083(2) 0.0091(2) 0.0182(3) -0.00207(18) 0.00470(19) -0.00203(19)
As4 0.0057(2) 0.0116(2) 0.0105(2) -0.00142(17) 0.00102(17) -0.00197(18)
Na1 0.0537(17) 0.0409(15) 0.0194(12) 0.0219(13) -0.0001(11) -0.0080(11)
Na2 0.0316(14) 0.0373(15) 0.0341(14) 0.0110(11) 0.0024(11) 0.0004(11)
O1 0.0126(17) 0.0139(17) 0.0115(17) -0.0014(14) -0.0039(13) -0.0012(13)
O2 0.0116(17) 0.0240(19) 0.0091(17) 0.0022(14) 0.0064(13) 0.0021(14)
O3 0.0155(17) 0.0130(17) 0.0179(18) -0.0009(14) 0.0091(14) -0.0030(14)
O4 0.017(2) 0.023(2) 0.048(3) 0.0010(17) 0.0076(19) 0.0048(19)
O5 0.0149(18) 0.0234(19) 0.0107(17) -0.0006(15) 0.0011(14) 0.0043(14)
O6 0.023(2) 0.0188(19) 0.0137(18) -0.0089(15) -0.0053(15) -0.0032(15)
O7 0.028(2) 0.027(2) 0.029(2) 0.0067(18) 0.0126(18) 0.0129(18)
O8 0.0198(19) 0.021(2) 0.025(2) -0.0005(15) -0.0092(16) -0.0054(16)
O9 0.0109(16) 0.0136(17) 0.0163(18) 0.0005(13) 0.0003(14) 0.0004(14)
O10 0.0095(16) 0.0187(18) 0.0203(19) 0.0036(14) 0.0024(14) 0.0041(15)
O11 0.0084(16) 0.0156(18) 0.0135(17) 0.0012(13) 0.0012(13) -0.0039(14)
O12 0.029(2) 0.068(4) 0.029(3) 0.002(2) -0.001(2) 0.003(2)
O13 0.0128(18) 0.047(3) 0.017(2) 0.0070(18) -0.0025(15) -0.0025(18)
O14 0.0055(16) 0.0152(18) 0.025(2) -0.0020(13) 0.0052(14) 0.0046(15)
O15 0.0131(18) 0.032(2) 0.023(2) 0.0060(16) 0.0096(15) 0.0064(17)
O16 0.0087(16) 0.0129(17) 0.0159(17) -0.0016(13) 0.0049(13) -0.0016(13)
O17 0.0126(17) 0.0088(16) 0.0218(19) 0.0015(13) -0.0041(14) 0.0032(14)
O18 0.015(2) 0.024(2) 0.069(3) 0.0017(17) -0.004(2) -0.030(2)
O19 0.012(2) 0.030(6) 0.017(2) 0.006(5) 0.0075(17) 0.005(5)
O191 0.012(2) 0.030(6) 0.017(2) 0.006(5) 0.0075(17) 0.005(5)
O20 0.013(2) 0.019(3) 0.021(4) -0.0069(19) -0.009(3) 0.009(3)
O201 0.013(2) 0.019(3) 0.021(4) -0.0069(19) -0.009(3) 0.009(3)

loop_
_atom_type_symbol
_atom_type_description
_atom_type_scat_dispersion_real
_atom_type_scat_dispersion_imag
_atom_type_scat_source
O O 0.0106 0.0060 'International Tables Vol C Tables 4.2.6.8 and 6.1.1.4'
Mo Mo -1.6832 0.6857 'International Tables Vol C Tables 4.2.6.8 and 6.1.1.4'
Na Na 0.0362 0.0249 'International Tables Vol C Tables 4.2.6.8 and 6.1.1.4'
As As 0.0499 2.0058 'International Tables Vol C Tables 4.2.6.8 and 6.1.1.4'

loop_
_geom_angle_atom_site_label_1
_geom_angle_atom_site_label_2
_geom_angle_atom_site_label_3
_geom_angle_site_symmetry_1
_geom_angle_site_symmetry_3
_geom_angle
O13 Mo1 O7 1_554 1_554 103.8(2)
O13 Mo1 O3 1_554 2_645 96.13(17)
O7 Mo1 O3 1_554 2_645 96.25(17)
O13 Mo1 O2 1_554 3_655 95.99(17)
O7 Mo1 O2 1_554 3_655 99.49(17)
O3 Mo1 O2 2_645 3_655 157.22(14)
O13 Mo1 O9 1_554 2_645 89.84(17)
O7 Mo1 O9 1_554 2_645 166.34(17)
O3 Mo1 O9 2_645 2_645 81.23(13)
O2 Mo1 O9 3_655 2_645 79.59(13)
O13 Mo1 O11 1_554 . 167.66(18)
O7 Mo1 O11 1_554 . 88.54(17)
O3 Mo1 O11 2_645 . 82.75(13)
O2 Mo1 O11 3_655 . 81.30(13)
O9 Mo1 O11 2_645 . 77.84(12)
O4 Mo2 O12 . . 103.3(2)
O4 Mo2 O20 . . 96.0(2)
O12 Mo2 O20 . . 93.4(3)
O4 Mo2 O18 . 2_545 96.68(19)
O12 Mo2 O18 . 2_545 91.7(2)
O20 Mo2 O18 . 2_545 164.8(2)
O4 Mo2 O19 . 3_566 96.4(3)
O12 Mo2 O19 . 3_566 160.3(3)
O20 Mo2 O19 . 3_566 84.9(4)
O18 Mo2 O19 2_545 3_566 85.5(3)
O4 Mo2 O10 . 1_455 170.19(18)
O12 Mo2 O10 . 1_455 86.26(19)
O20 Mo2 O10 . 1_455 81.20(19)
O18 Mo2 O10 2_545 1_455 84.89(15)
O19 Mo2 O10 3_566 1_455 74.1(3)
O15 Mo3 O8 . . 102.3(2)
O15 Mo3 O6 . 4_566 97.89(17)
O8 Mo3 O6 . 4_566 98.61(17)
O15 Mo3 O17 . . 93.01(17)
O8 Mo3 O17 . . 101.38(16)
O6 Mo3 O17 4_566 . 154.59(15)
O15 Mo3 O1 . . 98.02(17)
O8 Mo3 O1 . . 159.50(17)
O6 Mo3 O1 4_566 . 76.15(14)
O17 Mo3 O1 . . 79.65(13)
O15 Mo3 O5 . 4_566 169.94(16)
O8 Mo3 O5 . 4_566 85.81(16)
O6 Mo3 O5 4_566 4_566 86.56(15)
O17 Mo3 O5 . 4_566 79.47(14)
O1 Mo3 O5 . 4_566 74.19(13)
O11 As1 O1 . . 114.32(17)
O11 As1 O2 . . 114.23(17)
O1 As1 O2 . . 112.56(17)
O11 As1 O16 . 1_545 105.99(16)
O1 As1 O16 . 1_545 103.40(16)
O2 As1 O16 . 1_545 105.00(17)
O5 As2 O9 . . 115.52(17)
O5 As2 O17 . . 114.38(18)
O9 As2 O17 . . 111.62(17)
O5 As2 O16 . 2_645 103.55(17)
O9 As2 O16 . 2_645 111.25(16)
O17 As2 O16 . 2_645 98.86(16)
O19 As3 O18 1_554 . 120.1(5)
O19 As3 O20 1_554 . 112.8(5)
O18 As3 O20 . . 97.5(3)
O19 As3 O14 1_554 1_455 109.1(4)
O18 As3 O14 . 1_455 107.80(18)
O20 As3 O14 . 1_455 108.7(2)
O10 As4 O6 . . 119.85(18)
O10 As4 O3 . . 118.10(18)
O6 As4 O3 . . 103.65(18)
O10 As4 O14 . . 110.01(17)
O6 As4 O14 . . 101.34(18)
O3 As4 O14 . . 101.14(16)
O7 Na1 O11 4_565 . 124.45(17)
O7 Na1 O1 4_565 3_656 115.09(16)
O11 Na1 O1 . 3_656 113.72(15)
O7 Na1 O5 4_565 4_566 110.59(16)
O11 Na1 O5 . 4_566 98.91(14)
O1 Na1 O5 3_656 4_566 84.34(13)
O8 Na2 O13 2_656 1_565 105.79(16)
O8 Na2 O20 2_656 4_576 137.2(2)
O13 Na2 O20 1_565 4_576 78.22(17)
O8 Na2 O15 2_656 3_666 77.62(15)
O13 Na2 O15 1_565 3_666 67.62(15)
O20 Na2 O15 4_576 3_666 64.43(18)
O8 Na2 O18 2_656 4_576 91.96(15)
O13 Na2 O18 1_565 4_576 128.51(16)
O20 Na2 O18 4_576 4_576 57.74(16)
O15 Na2 O18 3_666 4_576 69.91(14)
O8 Na2 O10 2_656 2_656 104.17(15)
O13 Na2 O10 1_565 2_656 78.55(14)
O20 Na2 O10 4_576 2_656 118.17(18)
O15 Na2 O10 3_666 2_656 144.98(16)
O18 Na2 O10 4_576 2_656 143.58(16)
O8 Na2 O12 2_656 2_556 128.48(19)
O13 Na2 O12 1_565 2_556 116.79(18)
O20 Na2 O12 4_576 2_556 81.29(19)
O15 Na2 O12 3_666 2_556 144.23(17)
O18 Na2 O12 4_576 2_556 83.71(16)
O10 Na2 O12 2_656 2_556 60.61(13)

loop_
_geom_bond_atom_site_label_1
_geom_bond_atom_site_label_2
_geom_bond_site_symmetry_2
_geom_bond_distance
Mo1 O13 1_554 1.684(4)
Mo1 O7 1_554 1.700(4)
Mo1 O3 2_645 2.002(3)
Mo1 O2 3_655 2.003(3)
Mo1 O9 2_645 2.189(3)
Mo1 O11 . 2.264(3)
Mo2 O4 . 1.672(4)
Mo2 O12 . 1.688(5)
Mo2 O20 . 2.002(6)
Mo2 O18 2_545 2.038(4)
Mo2 O19 3_566 2.204(10)
Mo2 O10 1_455 2.246(3)
Mo3 O15 . 1.686(4)
Mo3 O8 . 1.699(4)
Mo3 O6 4_566 1.982(3)
Mo3 O17 . 2.003(3)
Mo3 O1 . 2.168(3)
Mo3 O5 4_566 2.275(4)
As1 O11 . 1.663(3)
As1 O1 . 1.664(3)
As1 O2 . 1.673(3)
As1 O16 1_545 1.755(3)
As2 O5 . 1.657(3)
As2 O9 . 1.663(3)
As2 O17 . 1.675(3)
As2 O16 2_645 1.753(3)
As3 O19 1_554 1.631(10)
As3 O18 . 1.669(4)
As3 O20 . 1.706(6)
As3 O14 1_455 1.735(3)
As4 O10 . 1.651(3)
As4 O6 . 1.666(3)
As4 O3 . 1.686(3)
As4 O14 . 1.747(3)
Na1 O7 4_565 2.438(5)
Na1 O11 . 2.442(4)
Na1 O1 3_656 2.592(4)
Na1 O5 4_566 2.652(4)
Na2 O8 2_656 2.379(5)
Na2 O13 1_565 2.412(5)
Na2 O20 4_576 2.603(8)
Na2 O15 3_666 2.636(5)
Na2 O18 4_576 2.651(6)
Na2 O10 2_656 2.695(4)
Na2 O12 2_556 2.695(5)
